data_4061928
_journal_name_full Organometallics
_journal_year 2003
_chemical_formula_sum 'C32 H38 Br2 N2 Si2 Sn'
_chemical_formula_weight 785.33
_space_group_IT_number 2
_symmetry_cell_setting triclinic
_symmetry_space_group_name_Hall '-P 1'
_symmetry_space_group_name_H-M 'P -1'
_cell_angle_alpha 108.56(3)
_cell_angle_beta 102.06(3)
_cell_angle_gamma 113.51(3)
_cell_formula_units_Z 2
_cell_length_a 13.025(3)
_cell_length_b 13.109(3)
_cell_length_c 14.194(3)
_cell_measurement_temperature 293(2)
_cell_volume 1943.1(7)
_diffrn_ambient_temperature 293(2)
_exptl_crystal_density_diffrn 1.342
_cod_depositor_comments
;
The following automatic conversions were performed:
'_symmetry_cell_setting' value 'TRICLINIC' changed to 'triclinic'
according to '/home/saulius/struct/CIF-dictionaries/cif_core.dic'
dictionary named 'cif_core.dic' version 2.4.1 from 2010-06-29.

Automatic conversion script
Id: cif_fix_enum 1527 2010-12-29 10:47:43Z saulius 
;
_cod_database_code 4061928

loop_
_symmetry_equiv_pos_as_xyz
'x, y, z'
'-x, -y, -z'

loop_
_atom_site_label
_atom_site_type_symbol
_atom_site_fract_x
_atom_site_fract_y
_atom_site_fract_z
_atom_site_U_iso_or_equiv
_atom_site_adp_type
_atom_site_occupancy
_atom_site_symmetry_multiplicity
_atom_site_calc_flag
_atom_site_refinement_flags
_atom_site_disorder_assembly
_atom_site_disorder_group
Sn1 Sn 0.26041(10) 0.03047(9) 0.26659(10) 0.0482(5) Uani 1 1 d . . .
Br1 Br 0.04164(18) -0.12448(15) 0.09363(16) 0.0727(7) Uani 1 1 d . . .
Br2 Br 0.3918(2) -0.07670(18) 0.2717(2) 0.0805(8) Uani 1 1 d . . .
Si1 Si 0.1438(5) -0.0949(4) 0.4255(5) 0.0629(15) Uani 1 1 d . . .
Si2 Si 0.3399(5) 0.0678(5) 0.0478(5) 0.0681(16) Uani 1 1 d . . .
N1 N 0.1601(12) 0.1379(11) 0.3151(13) 0.057(4) Uani 1 1 d . . .
N2 N 0.4548(12) 0.1970(11) 0.3948(12) 0.057(4) Uani 1 1 d . . .
C1 C 0.3362(17) 0.1737(15) 0.6263(15) 0.062(5) Uani 1 1 d . . .
H1A H 0.3737 0.1371 0.6550 0.075 Uiso 1 1 calc R . .
C2 C 0.331(2) 0.2701(17) 0.6892(18) 0.085(7) Uani 1 1 d . . .
H2 H 0.3667 0.3082 0.7641 0.102 Uiso 1 1 calc R . .
C3 C 0.2607(19) 0.3112(15) 0.6238(19) 0.081(7) Uani 1 1 d . . .
H3A H 0.2522 0.3749 0.6672 0.097 Uiso 1 1 calc R . .
C4 C 0.1994(16) 0.2703(13) 0.5003(16) 0.064(6) Uani 1 1 d . . .
C5 C 0.2111(14) 0.1799(13) 0.4392(15) 0.055(5) Uani 1 1 d . . .
C6 C 0.2765(14) 0.1250(12) 0.5029(13) 0.045(4) Uani 1 1 d . . .
C7 C 0.1309(17) 0.3100(13) 0.4288(17) 0.065(6) Uani 1 1 d . . .
H7A H 0.1182 0.3723 0.4686 0.078 Uiso 1 1 calc R . .
C8 C 0.0792(18) 0.2686(15) 0.3064(19) 0.072(6) Uani 1 1 d . . .
H8A H 0.0397 0.3029 0.2763 0.087 Uiso 1 1 calc R . .
C9 C 0.0958(17) 0.1816(15) 0.2489(17) 0.065(5) Uani 1 1 d . . .
H9A H 0.0707 0.1492 0.1744 0.078 Uiso 1 1 calc R . .
C10 C 0.2690(15) 0.0251(12) 0.4355(14) 0.051(4) Uani 1 1 d . . .
H10A H 0.3405 0.0200 0.4663 0.062 Uiso 1 1 calc R . .
C11 C 0.129(2) -0.2228(16) 0.3345(19) 0.089(7) Uani 1 1 d . . .
H11A H 0.0613 -0.2949 0.3273 0.134 Uiso 1 1 calc R . .
H11B H 0.2019 -0.2266 0.3575 0.134 Uiso 1 1 calc R . .
H11C H 0.1164 -0.2204 0.2663 0.134 Uiso 1 1 calc R . .
C12 C 0.188(2) -0.0833(19) 0.5828(18) 0.093(7) Uani 1 1 d . . .
H12A H 0.1455 -0.1648 0.5782 0.139 Uiso 1 1 calc R . .
H12B H 0.1647 -0.0300 0.6253 0.139 Uiso 1 1 calc R . .
H12C H 0.2739 -0.0498 0.6159 0.139 Uiso 1 1 calc R . .
C13 C -0.0060(17) -0.0893(18) 0.3578(18) 0.084(7) Uani 1 1 d . . .
H13A H -0.0748 -0.1721 0.3199 0.127 Uiso 1 1 calc R . .
H13B H 0.0063 -0.0544 0.3083 0.127 Uiso 1 1 calc R . .
H13C H -0.0204 -0.0386 0.4131 0.127 Uiso 1 1 calc R . .
C14 C 0.3336(17) 0.3043(18) 0.1732(18) 0.073(6) Uani 1 1 d . . .
H14A H 0.2770 0.2760 0.1054 0.087 Uiso 1 1 calc R . .
C15 C 0.412(2) 0.4187(19) 0.241(2) 0.100(8) Uani 1 1 d . . .
H15A H 0.4145 0.4825 0.2246 0.120 Uiso 1 1 calc R . .
C16 C 0.509(2) 0.4520(19) 0.357(2) 0.108(9) Uani 1 1 d . . .
H16A H 0.5649 0.5367 0.3961 0.130 Uiso 1 1 calc R . .
C17 C 0.5291(19) 0.3803(15) 0.4134(18) 0.071(6) Uani 1 1 d . . .
C18 C 0.4450(14) 0.2690(13) 0.3403(14) 0.048(5) Uani 1 1 d . . .
C19 C 0.3499(18) 0.2323(15) 0.2213(17) 0.064(5) Uani 1 1 d . . .
C20 C 0.621(2) 0.4138(17) 0.528(2) 0.085(7) Uani 1 1 d . . .
H20A H 0.6803 0.4974 0.5692 0.102 Uiso 1 1 calc R . .
C21 C 0.6266(19) 0.342(2) 0.5736(19) 0.097(8) Uani 1 1 d . . .
H21A H 0.6804 0.3689 0.6422 0.117 Uiso 1 1 calc R . .
C22 C 0.5444(16) 0.2282(16) 0.5067(17) 0.069(6) Uani 1 1 d . . .
H22A H 0.5382 0.1644 0.5249 0.083 Uiso 1 1 calc R . .
C23 C 0.2758(15) 0.1140(12) 0.1458(15) 0.056(5) Uani 1 1 d . . .
H23A H 0.1970 0.1030 0.1085 0.067 Uiso 1 1 calc R . .
C24 C 0.312(3) 0.137(2) -0.0624(19) 0.124(10) Uani 1 1 d . . .
H24A H 0.2268 0.1033 -0.0982 0.186 Uiso 1 1 calc R . .
H24B H 0.3451 0.1129 -0.1146 0.186 Uiso 1 1 calc R . .
H24C H 0.3520 0.2258 -0.0253 0.186 Uiso 1 1 calc R . .
C25 C 0.5071(19) 0.112(2) 0.138(2) 0.119(10) Uani 1 1 d . . .
H25A H 0.5004 0.0717 0.1843 0.178 Uiso 1 1 calc R . .
H25B H 0.5556 0.2005 0.1814 0.178 Uiso 1 1 calc R . .
H25C H 0.5446 0.0848 0.0920 0.178 Uiso 1 1 calc R . .
C26 C 0.2599(19) -0.0827(17) -0.0353(19) 0.096(8) Uani 1 1 d . . .
H26A H 0.1811 -0.1028 -0.0791 0.144 Uiso 1 1 calc R . .
H26B H 0.2512 -0.1293 0.0056 0.144 Uiso 1 1 calc R . .
H26C H 0.3009 -0.1032 -0.0807 0.144 Uiso 1 1 calc R . .
C27 C 0.176(5) -0.506(4) 0.056(4) 0.31(5) Uani 1 1 d . . .
H27 H 0.1341 -0.5272 0.0985 0.378 Uiso 1 1 calc R . .
C28 C 0.253(4) -0.392(3) 0.060(3) 0.160(16) Uani 1 1 d . . .
H28A H 0.2387 -0.3289 0.0936 0.192 Uiso 1 1 calc R . .
C29 C 0.339(4) -0.357(4) 0.027(4) 0.148(15) Uani 1 1 d . . .
H29A H 0.3951 -0.2730 0.0564 0.178 Uiso 1 1 calc R . .
C30 C 0.350(4) -0.429(6) -0.040(4) 0.20(2) Uani 1 1 d . . .
H30 H 0.4077 -0.4070 -0.0697 0.238 Uiso 1 1 calc R . .
C31 C 0.270(7) -0.543(5) -0.066(3) 0.19(2) Uani 1 1 d . . .
H31 H 0.2752 -0.6071 -0.1142 0.223 Uiso 1 1 calc R . .
C32 C 0.185(4) -0.573(4) -0.030(4) 0.17(2) Uani 1 1 d . . .
H32 H 0.1198 -0.6540 -0.0717 0.206 Uiso 1 1 calc R . .

loop_
_atom_site_aniso_label
_atom_site_aniso_U_11
_atom_site_aniso_U_22
_atom_site_aniso_U_33
_atom_site_aniso_U_23
_atom_site_aniso_U_13
_atom_site_aniso_U_12
Sn1 0.0442(8) 0.0433(6) 0.0663(9) 0.0261(5) 0.0368(6) 0.0212(5)
Br1 0.0617(13) 0.0561(9) 0.0763(15) 0.0246(9) 0.0320(11) 0.0100(9)
Br2 0.0940(17) 0.0777(12) 0.1149(18) 0.0506(12) 0.0701(14) 0.0622(12)
Si1 0.060(3) 0.059(3) 0.098(4) 0.050(3) 0.052(3) 0.033(2)
Si2 0.059(3) 0.080(3) 0.073(4) 0.033(3) 0.048(3) 0.031(3)
N1 0.042(8) 0.048(7) 0.093(12) 0.034(7) 0.045(8) 0.022(6)
N2 0.045(9) 0.045(7) 0.065(10) 0.018(7) 0.034(8) 0.009(6)
C1 0.074(13) 0.059(9) 0.072(14) 0.036(9) 0.039(11) 0.038(9)
C2 0.080(15) 0.066(11) 0.084(16) 0.021(11) 0.060(13) 0.010(11)
C3 0.081(15) 0.044(9) 0.107(19) 0.013(11) 0.067(14) 0.022(10)
C4 0.058(12) 0.038(8) 0.080(15) 0.015(9) 0.046(11) 0.011(8)
C5 0.041(10) 0.045(8) 0.070(13) 0.028(8) 0.033(9) 0.005(7)
C6 0.038(9) 0.044(7) 0.054(12) 0.025(7) 0.027(8) 0.016(7)
C7 0.080(13) 0.041(8) 0.107(17) 0.038(10) 0.066(12) 0.041(9)
C8 0.091(15) 0.058(9) 0.13(2) 0.061(11) 0.071(14) 0.058(11)
C9 0.070(13) 0.061(9) 0.102(16) 0.047(10) 0.060(12) 0.044(10)
C10 0.047(10) 0.041(7) 0.081(13) 0.031(8) 0.042(9) 0.023(7)
C11 0.095(17) 0.067(11) 0.13(2) 0.065(13) 0.064(15) 0.035(11)
C12 0.088(16) 0.091(13) 0.125(19) 0.062(13) 0.083(15) 0.037(12)
C13 0.055(13) 0.083(12) 0.129(19) 0.058(13) 0.056(13) 0.029(10)
C14 0.052(12) 0.079(12) 0.093(16) 0.053(12) 0.030(11) 0.026(10)
C15 0.094(18) 0.077(14) 0.16(3) 0.076(16) 0.079(18) 0.037(13)
C16 0.073(17) 0.070(13) 0.19(3) 0.064(16) 0.071(18) 0.024(12)
C17 0.075(14) 0.052(10) 0.099(17) 0.038(11) 0.059(13) 0.028(10)
C18 0.037(10) 0.047(8) 0.075(13) 0.028(9) 0.044(10) 0.024(7)
C19 0.079(14) 0.061(9) 0.093(16) 0.049(10) 0.072(13) 0.042(10)
C20 0.081(17) 0.054(10) 0.11(2) 0.035(12) 0.051(16) 0.023(11)
C21 0.055(14) 0.094(16) 0.071(16) -0.002(14) 0.016(12) 0.008(13)
C22 0.041(11) 0.068(11) 0.096(17) 0.038(11) 0.038(12) 0.019(9)
C23 0.044(10) 0.042(8) 0.085(13) 0.028(8) 0.045(9) 0.015(7)
C24 0.13(2) 0.16(2) 0.080(17) 0.062(17) 0.079(17) 0.052(19)
C25 0.066(16) 0.106(16) 0.16(3) 0.032(16) 0.071(16) 0.033(13)
C26 0.067(15) 0.076(12) 0.120(19) 0.017(12) 0.058(14) 0.026(11)
C27 0.32(7) 0.12(3) 0.23(5) -0.09(3) -0.16(5) 0.14(4)
C28 0.17(4) 0.070(18) 0.18(4) 0.03(2) 0.02(3) 0.05(2)
C29 0.15(4) 0.18(4) 0.14(4) 0.09(3) 0.09(3) 0.07(3)
C30 0.19(4) 0.24(6) 0.13(4) 0.08(4) 0.10(3) 0.05(4)
C31 0.28(7) 0.13(3) 0.13(3) 0.06(3) 0.04(4) 0.10(4)
C32 0.15(4) 0.14(3) 0.16(5) 0.08(3) 0.02(3) 0.02(3)

loop_
_geom_bond_atom_site_label_1
_geom_bond_atom_site_label_2
_geom_bond_distance
_geom_bond_site_symmetry_2
_geom_bond_publ_flag
Sn1 C23 2.312(18) . ?
Sn1 N1 2.321(13) . ?
Sn1 N2 2.372(13) . ?
Sn1 C10 2.402(18) . ?
Sn1 Br2 2.615(2) . ?
Sn1 Br1 2.749(3) . ?
Si1 C11 1.67(2) . ?
Si1 C10 1.694(15) . ?
Si1 C13 2.03(2) . ?
Si1 C12 2.12(2) . ?
Si1 C6 2.391(14) . ?
Si2 C26 1.653(18) . ?
Si2 C23 1.830(16) . ?
Si2 C25 2.02(2) . ?
Si2 C24 2.08(3) . ?
N1 C9 1.52(2) . ?
N1 C5 1.57(2) . ?
N2 C18 1.42(2) . ?
N2 C22 1.58(2) . ?
C1 C2 1.33(2) . ?
C1 C6 1.55(2) . ?
C2 C3 1.53(3) . ?
C3 C4 1.57(3) . ?
C4 C5 1.31(2) . ?
C4 C7 1.56(3) . ?
C5 C6 1.63(2) . ?
C6 C10 1.304(19) . ?
C7 C8 1.55(3) . ?
C8 C9 1.30(2) . ?
C14 C15 1.29(3) . ?
C14 C19 1.38(3) . ?
C15 C16 1.65(4) . ?
C16 C17 1.48(3) . ?
C17 C18 1.30(2) . ?
C17 C20 1.61(3) . ?
C18 C19 1.66(3) . ?
C19 C23 1.34(2) . ?
C20 C21 1.31(3) . ?
C21 C22 1.30(2) . ?
C27 C32 1.32(7) . ?
C27 C28 1.41(7) . ?
C28 C29 1.28(5) . ?
C28 C32 1.99(5) . ?
C29 C30 1.18(6) . ?
C30 C31 1.30(5) . ?
C31 C32 1.29(7) . ?
